data_7220163
loop_
_publ_author_name
'Wang, Xiuli'
'Chang, Zhihan'
'Lin, Hongyan'
'Xu, Chuang'
'Luan, Jian'
'Liu, Guocheng'
'Tian, Aixiang'

_publ_section_title
;
 A novel polyoxometalate templated microporous metal--organic framework
 with electrochemical properties
;
_journal_name_full 'RSC Adv.'
_journal_paper_doi 10.1039/C5RA06204G
_journal_year 2015
_chemical_formula_sum 'C84 H158 Cu3 N24 O170 P4 W36'
_chemical_formula_weight 11157.44
_chemical_name_systematic
; 
 ? 
;
_space_group_IT_number 211
_symmetry_cell_setting cubic
_symmetry_space_group_name_Hall 'I 4 2 3'
_symmetry_space_group_name_H-M 'I 4 3 2'
_atom_sites_solution_hydrogens geom
_atom_sites_solution_primary direct
_atom_sites_solution_secondary difmap
_audit_creation_method SHELXL-97
_audit_update_record
;
2013-05-10 deposited with the CCDC.
2015-04-10 downloaded from the CCDC.
;
_cell_angle_alpha 90.00
_cell_angle_beta 90.00
_cell_angle_gamma 90.00
_cell_formula_units_Z 4
_cell_length_a 28.9058(4)
_cell_length_b 28.9058(4)
_cell_length_c 28.9058(4)
_cell_measurement_temperature 296(2)
_cell_measurement_theta_max 26.03
_cell_measurement_theta_min 1.73
_cell_volume 24152.1(6)
_computing_cell_refinement 'SMART (Bruker, 2001)'
_computing_data_collection 'SMART (Bruker, 2001)'
_computing_data_reduction 'SAINT+ (Bruker, 1999)'
_computing_molecular_graphics 'PLATON (Spek, 2003)'
_computing_publication_material 'SHELXTL (1998)'
_computing_structure_refinement 'SHELXL-97 (Sheldrick, 2008)'
_computing_structure_solution 'SHELXS-97 (Sheldrick, 2008)'
_diffrn_ambient_temperature 296(2)
_diffrn_measured_fraction_theta_full 0.997
_diffrn_measured_fraction_theta_max 0.997
_diffrn_measurement_device_type 'CCD area detector'
_diffrn_measurement_method 'phi and omega scans'
_diffrn_radiation_monochromator graphite
_diffrn_radiation_source 'fine-focus sealed tube'
_diffrn_radiation_type MoK\a
_diffrn_radiation_wavelength 0.71073
_diffrn_reflns_av_R_equivalents 0.0000
_diffrn_reflns_av_sigmaI/netI 0.0158
_diffrn_reflns_limit_h_max -2
_diffrn_reflns_limit_h_min -35
_diffrn_reflns_limit_k_max 0
_diffrn_reflns_limit_k_min -25
_diffrn_reflns_limit_l_max 19
_diffrn_reflns_limit_l_min -20
_diffrn_reflns_number 4006
_diffrn_reflns_theta_full 26.03
_diffrn_reflns_theta_max 26.03
_diffrn_reflns_theta_min 1.73
_exptl_absorpt_coefficient_mu 17.453
_exptl_absorpt_correction_T_max 0.2100
_exptl_absorpt_correction_T_min 0.1794
_exptl_absorpt_correction_type multi-scan
_exptl_absorpt_process_details SADABS
_exptl_crystal_colour BLUE
_exptl_crystal_density_diffrn 3.068
_exptl_crystal_density_method 'not measured'
_exptl_crystal_description BLOCK
_exptl_crystal_F_000 20004
_exptl_crystal_size_max 0.15
_exptl_crystal_size_mid 0.14
_exptl_crystal_size_min 0.13
_refine_diff_density_max 0.805
_refine_diff_density_min -0.689
_refine_diff_density_rms 0.140
_refine_ls_abs_structure_details 'Flack H D (1983), Acta Cryst. A39, 876-881'
_refine_ls_abs_structure_Flack -0.076(14)
_refine_ls_extinction_method none
_refine_ls_goodness_of_fit_ref 1.029
_refine_ls_hydrogen_treatment constr
_refine_ls_matrix_type full
_refine_ls_number_parameters 225
_refine_ls_number_reflns 4006
_refine_ls_number_restraints 0
_refine_ls_restrained_S_all 1.029
_refine_ls_R_factor_all 0.0235
_refine_ls_R_factor_gt 0.0229
_refine_ls_shift/su_max 0.002
_refine_ls_shift/su_mean 0.000
_refine_ls_structure_factor_coef Fsqd
_refine_ls_weighting_details
;
calc w=1/[\s^2^(Fo^2^)+(0.0354P)^2^+306.5963P] where P=(Fo^2^+2Fc^2^)/3
;
_refine_ls_weighting_scheme calc
_refine_ls_wR_factor_gt 0.0591
_refine_ls_wR_factor_ref 0.0594
_reflns_number_gt 3909
_reflns_number_total 4006
_reflns_threshold_expression >2sigma(I)
_cod_data_source_file c5ra06204g2.cif
_cod_data_source_block xc
_cod_depositor_comments
;
The following automatic conversions were performed:

'_symmetry_cell_setting' value 'Cubic' changed to 'cubic' according
to
/usr/data/users/saulius/crontab/automatic-downloads/rss-feeds/RSC/lib/dictionaries/cif_core.dic
dictionary named 'cif_core.dic' version 2.4.2 from 2011-04-26.

'_exptl_absorpt_correction_type' value 'Multi-scan' changed to
'multi-scan' according to
/usr/data/users/saulius/crontab/automatic-downloads/rss-feeds/RSC/lib/dictionaries/cif_core.dic
dictionary named 'cif_core.dic' version 2.4.2 from 2011-04-26.

Automatic conversion script
Id: cif_fix_values 3271 2015-04-21 07:52:19Z andrius 
;
_cod_database_code 7220163

loop_
_symmetry_equiv_pos_as_xyz
'x, y, z'
'-y, x, z'
'-x, -y, z'
'y, -x, z'
'x, -y, -z'
'y, x, -z'
'-x, y, -z'
'-y, -x, -z'
'z, x, y'
'-x, z, y'
'-z, -x, y'
'x, -z, y'
'z, -x, -y'
'x, z, -y'
'-z, x, -y'
'-x, -z, -y'
'y, z, x'
'-z, -y, -x'
'-z, y, x'
'z, y, -x'
'z, -y, x'
'y, -z, -x'
'-y, -z, x'
'-y, z, -x'
'x+1/2, y+1/2, z+1/2'
'-y+1/2, x+1/2, z+1/2'
'-x+1/2, -y+1/2, z+1/2'
'y+1/2, -x+1/2, z+1/2'
'x+1/2, -y+1/2, -z+1/2'
'y+1/2, x+1/2, -z+1/2'
'-x+1/2, y+1/2, -z+1/2'
'-y+1/2, -x+1/2, -z+1/2'
'z+1/2, x+1/2, y+1/2'
'-x+1/2, z+1/2, y+1/2'
'-z+1/2, -x+1/2, y+1/2'
'x+1/2, -z+1/2, y+1/2'
'z+1/2, -x+1/2, -y+1/2'
'x+1/2, z+1/2, -y+1/2'
'-z+1/2, x+1/2, -y+1/2'
'-x+1/2, -z+1/2, -y+1/2'
'y+1/2, z+1/2, x+1/2'
'-z+1/2, -y+1/2, -x+1/2'
'-z+1/2, y+1/2, x+1/2'
'z+1/2, y+1/2, -x+1/2'
'z+1/2, -y+1/2, x+1/2'
'y+1/2, -z+1/2, -x+1/2'
'-y+1/2, -z+1/2, x+1/2'
'-y+1/2, z+1/2, -x+1/2'

loop_
_atom_site_label
_atom_site_type_symbol
_atom_site_fract_x
_atom_site_fract_y
_atom_site_fract_z
_atom_site_U_iso_or_equiv
_atom_site_adp_type
_atom_site_occupancy
_atom_site_symmetry_multiplicity
_atom_site_calc_flag
_atom_site_refinement_flags
_atom_site_disorder_assembly
_atom_site_disorder_group
Cu1 Cu 0.5000 0.80544(9) 0.5000 0.0344(5) Uani 1 4 d S . .
O1W O 0.5000 0.7220(5) 0.5000 0.043(3) Uani 1 4 d S . .
O12 O 0.3585(3) 0.9201(3) 0.5472(3) 0.058(2) Uani 1 1 d . . .
N1 N 0.4294(2) 0.8070(2) 0.4960(3) 0.0281(14) Uani 1 1 d . . .
N2 N 0.2939(3) 0.8766(3) 0.5584(3) 0.043(2) Uani 1 1 d . . .
H2B H 0.2781 0.8527 0.5504 0.051 Uiso 1 1 d R . .
C1 C 0.4056(3) 0.7754(3) 0.4723(3) 0.0318(19) Uani 1 1 d . . .
H1A H 0.4215 0.7525 0.4562 0.038 Uiso 1 1 calc R . .
C2 C 0.3576(3) 0.7759(3) 0.4710(3) 0.0279(18) Uani 1 1 d . . .
H2A H 0.3418 0.7529 0.4550 0.033 Uiso 1 1 calc R . .
C3 C 0.3340(3) 0.8092(3) 0.4927(3) 0.0309(18) Uani 1 1 d . . .
H3A H 0.3019 0.8098 0.4917 0.037 Uiso 1 1 calc R . .
C4 C 0.3585(3) 0.8429(3) 0.5168(3) 0.0283(17) Uani 1 1 d . . .
C5 C 0.4055(3) 0.8405(3) 0.5178(3) 0.0304(19) Uani 1 1 d . . .
H5A H 0.4217 0.8630 0.5342 0.037 Uiso 1 1 calc R . .
C6 C 0.3369(3) 0.8831(4) 0.5411(3) 0.036(2) Uani 1 1 d . . .
C7 C 0.2746(4) 0.9106(5) 0.5902(4) 0.056(3) Uani 1 1 d . . .
H7A H 0.2853 0.9040 0.6213 0.067 Uiso 1 1 calc R . .
H7B H 0.2854 0.9412 0.5818 0.067 Uiso 1 1 calc R . .
W1 W 0.333674(10) 0.657362(10) 0.810795(10) 0.01966(8) Uani 1 1 d . . .
W2 W 0.236874(11) 0.613932(9) 0.763451(11) 0.01929(8) Uani 1 1 d . . .
W3 W 0.396535(10) 0.652972(11) 0.699304(11) 0.02078(8) Uani 1 1 d . . .
P1 P 0.28963(6) 0.71037(6) 0.71037(6) 0.0147(5) Uani 1 3 d S . .
O1 O 0.32079(15) 0.67921(15) 0.67921(15) 0.0163(16) Uani 1 3 d S . .
O2 O 0.27991(17) 0.68309(17) 0.75457(17) 0.0182(11) Uani 1 1 d . . .
O3 O 0.28997(18) 0.60976(17) 0.80342(18) 0.0201(11) Uani 1 1 d . . .
O4 O 0.36153(17) 0.71731(17) 0.80121(18) 0.0199(11) Uani 1 1 d . . .
O5 O 0.36737(18) 0.63938(17) 0.75720(16) 0.0199(10) Uani 1 1 d . . .
O6 O 0.40042(18) 0.67479(18) 0.63743(19) 0.0225(11) Uani 1 1 d . . .
O7 O 0.27842(19) 0.59518(17) 0.71293(18) 0.0220(11) Uani 1 1 d . . .
O8 O 0.44971(18) 0.6281(2) 0.7054(2) 0.0292(13) Uani 1 1 d . . .
O9 O 0.2115(2) 0.56066(18) 0.7731(2) 0.0293(13) Uani 1 1 d . . .
O10 O 0.36929(19) 0.6330(2) 0.85139(18) 0.0282(11) Uani 1 1 d . . .
O11 O 0.29329(17) 0.69015(17) 0.85196(17) 0.0201(11) Uani 1 1 d . . .
O2W O 0.5000 0.8928(6) 0.5000 0.036(4) Uani 0.72(2) 4 d SP A 1
O2W' O 0.5000 0.9380(15) 0.5000 0.036(4) Uani 0.28(2) 4 d SP A 2

loop_
_atom_site_aniso_label
_atom_site_aniso_U_11
_atom_site_aniso_U_22
_atom_site_aniso_U_33
_atom_site_aniso_U_23
_atom_site_aniso_U_13
_atom_site_aniso_U_12
Cu1 0.0189(5) 0.0652(14) 0.0189(5) 0.000 0.000 0.000
O1W 0.037(4) 0.055(8) 0.037(4) 0.000 0.000 0.000
O12 0.062(5) 0.040(4) 0.072(6) -0.007(4) 0.022(4) -0.010(4)
N1 0.023(3) 0.045(4) 0.017(3) -0.002(3) 0.001(3) -0.003(3)
N2 0.033(4) 0.051(5) 0.045(5) -0.017(4) 0.011(4) 0.014(4)
C1 0.027(5) 0.047(5) 0.022(4) -0.004(4) 0.002(3) 0.008(4)
C2 0.027(4) 0.033(5) 0.024(4) -0.003(3) -0.007(3) -0.001(3)
C3 0.029(4) 0.040(5) 0.024(4) 0.002(4) -0.001(3) 0.005(3)
C4 0.038(5) 0.031(4) 0.016(4) 0.001(3) 0.006(3) 0.003(4)
C5 0.028(4) 0.044(5) 0.020(4) -0.014(3) 0.000(3) -0.003(4)
C6 0.034(5) 0.046(6) 0.029(5) 0.000(4) 0.005(4) 0.006(4)
C7 0.046(6) 0.075(8) 0.047(6) -0.017(6) 0.001(5) 0.034(6)
W1 0.02008(15) 0.01966(15) 0.01926(14) 0.00289(11) -0.00270(11) 0.00199(11)
W2 0.02092(16) 0.01552(14) 0.02144(16) 0.00211(11) 0.00016(10) -0.00149(11)
W3 0.01740(15) 0.02224(16) 0.02271(16) -0.00120(12) -0.00012(11) 0.00371(11)
P1 0.0147(5) 0.0147(5) 0.0147(5) 0.0002(6) -0.0002(6) -0.0002(6)
O1 0.0163(16) 0.0163(16) 0.0163(16) -0.0002(18) 0.0002(18) 0.0002(18)
O2 0.019(3) 0.018(3) 0.017(2) -0.004(2) -0.003(2) 0.004(2)
O3 0.021(3) 0.018(3) 0.022(3) -0.002(2) 0.000(2) 0.004(2)
O4 0.018(2) 0.017(2) 0.025(3) 0.001(2) 0.000(2) -0.003(2)
O5 0.025(3) 0.014(2) 0.021(2) 0.001(2) 0.001(2) 0.0011(19)
O6 0.020(3) 0.025(3) 0.022(3) 0.002(2) 0.005(2) 0.004(2)
O7 0.027(3) 0.017(2) 0.022(3) -0.003(2) -0.001(2) 0.002(2)
O8 0.014(3) 0.034(3) 0.039(3) -0.006(3) -0.002(2) 0.009(2)
O9 0.031(3) 0.018(3) 0.038(3) 0.004(2) 0.000(3) -0.006(2)
O10 0.019(3) 0.041(4) 0.024(3) 0.007(3) -0.001(2) 0.009(2)
O11 0.019(2) 0.021(2) 0.020(3) -0.001(2) -0.001(2) 0.000(2)
O2W 0.035(5) 0.037(8) 0.035(5) 0.000 0.000 0.000
O2W' 0.035(5) 0.037(8) 0.035(5) 0.000 0.000 0.000

loop_
_atom_type_symbol
_atom_type_description
_atom_type_scat_dispersion_real
_atom_type_scat_dispersion_imag
_atom_type_scat_source
C C 0.0033 0.0016 'International Tables Vol C Tables 4.2.6.8 and 6.1.1.4'
H H 0.0000 0.0000 'International Tables Vol C Tables 4.2.6.8 and 6.1.1.4'
Cu Cu 0.3201 1.2651 'International Tables Vol C Tables 4.2.6.8 and 6.1.1.4'
N N 0.0061 0.0033 'International Tables Vol C Tables 4.2.6.8 and 6.1.1.4'
O O 0.0106 0.0060 'International Tables Vol C Tables 4.2.6.8 and 6.1.1.4'
P P 0.1023 0.0942 'International Tables Vol C Tables 4.2.6.8 and 6.1.1.4'
W W -0.8490 6.8722 'International Tables Vol C Tables 4.2.6.8 and 6.1.1.4'

loop_
_geom_angle_atom_site_label_1
_geom_angle_atom_site_label_2
_geom_angle_atom_site_label_3
_geom_angle
_geom_angle_site_symmetry_1
_geom_angle_site_symmetry_3
N1 Cu1 N1 177.4(4) 7_656 .
N1 Cu1 N1 89.974(11) 7_656 19_655
N1 Cu1 N1 89.968(10) . 19_655
N1 Cu1 N1 89.973(11) 7_656 20_556
N1 Cu1 N1 89.969(11) . 20_556
N1 Cu1 N1 177.4(4) 19_655 20_556
N1 Cu1 O1W 91.3(2) 7_656 .
N1 Cu1 O1W 91.3(2) . .
N1 Cu1 O1W 91.3(2) 19_655 .
N1 Cu1 O1W 91.3(2) 20_556 .
C1 N1 C5 117.8(7) . .
C1 N1 Cu1 122.0(6) . .
C5 N1 Cu1 120.2(5) . .
C6 N2 C7 119.5(10) . .
C6 N2 H2B 120.1 . .
C7 N2 H2B 120.5 . .
N1 C1 C2 121.6(8) . .
N1 C1 H1A 119.2 . .
C2 C1 H1A 119.2 . .
C3 C2 C1 120.3(8) . .
C3 C2 H2A 119.8 . .
C1 C2 H2A 119.8 . .
C2 C3 C4 118.7(8) . .
C2 C3 H3A 120.7 . .
C4 C3 H3A 120.7 . .
C5 C4 C3 119.0(8) . .
C5 C4 C6 116.4(8) . .
C3 C4 C6 124.6(8) . .
N1 C5 C4 122.6(8) . .
N1 C5 H5A 118.7 . .
C4 C5 H5A 118.7 . .
O12 C6 N2 121.7(9) . .
O12 C6 C4 121.5(9) . .
N2 C6 C4 116.7(9) . .
C7 C7 N2 111.2(13) 40_566 .
C7 C7 H7A 109.4 40_566 .
N2 C7 H7A 109.4 . .
C7 C7 H7B 109.4 40_566 .
N2 C7 H7B 109.4 . .
H7A C7 H7B 108.0 . .
O10 W1 O3 100.4(3) . .
O10 W1 O5 97.9(2) . .
O3 W1 O5 93.0(2) . .
O10 W1 O11 98.3(2) . .
O3 W1 O11 91.3(2) . .
O5 W1 O11 162.2(2) . .
O10 W1 O4 102.5(3) . .
O3 W1 O4 157.0(2) . .
O5 W1 O4 85.1(2) . .
O11 W1 O4 84.2(2) . .
O10 W1 O2 173.6(3) . .
O3 W1 O2 73.2(2) . .
O5 W1 O2 82.13(19) . .
O11 W1 O2 82.59(19) . .
O4 W1 O2 83.9(2) . .
O9 W2 O4 101.7(2) . 11_665
O9 W2 O11 99.0(3) . 40_566
O4 W2 O11 92.1(2) 11_665 40_566
O9 W2 O3 100.7(2) . .
O4 W2 O3 157.2(2) 11_665 .
O11 W2 O3 88.5(2) 40_566 .
O9 W2 O7 97.6(2) . .
O4 W2 O7 86.2(2) 11_665 .
O11 W2 O7 163.3(2) 40_566 .
O3 W2 O7 86.7(2) . .
O9 W2 O2 172.9(2) . .
O4 W2 O2 84.93(19) 11_665 .
O11 W2 O2 83.00(19) 40_566 .
O3 W2 O2 72.50(19) . .
O7 W2 O2 80.30(19) . .
O8 W3 O7 103.9(2) . 24_656
O8 W3 O6 100.6(3) . .
O7 W3 O6 90.5(2) 24_656 .
O8 W3 O5 102.7(3) . .
O7 W3 O5 86.9(2) 24_656 .
O6 W3 O5 156.5(2) . .
O8 W3 O6 99.0(2) . 11_665
O7 W3 O6 157.0(2) 24_656 11_665
O6 W3 O6 87.2(3) . 11_665
O5 W3 O6 86.2(2) . 11_665
O8 W3 O1 170.0(2) . .
O7 W3 O1 84.64(19) 24_656 .
O6 W3 O1 73.73(19) . .
O5 W3 O1 82.77(18) . .
O6 W3 O1 72.73(19) 11_665 .
O2 P1 O2 111.90(18) 24_656 .
O2 P1 O2 111.90(18) 24_656 11_665
O2 P1 O2 111.90(18) . 11_665
O2 P1 O1 106.9(2) 24_656 .
O2 P1 O1 106.9(2) . .
O2 P1 O1 106.9(2) 11_665 .
P1 O1 W3 124.89(15) . .
P1 O1 W3 124.89(15) . 24_656
W3 O1 W3 90.5(2) . 24_656
P1 O1 W3 124.89(15) . 11_665
W3 O1 W3 90.5(2) . 11_665
W3 O1 W3 90.5(2) 24_656 11_665
P1 O2 W2 128.5(3) . .
P1 O2 W1 128.0(3) . .
W2 O2 W1 90.30(17) . .
W1 O3 W2 123.9(3) . .
W2 O4 W1 152.0(3) 24_656 .
W1 O5 W3 151.8(3) . .
W3 O6 W3 123.0(3) . 24_656
W3 O7 W2 150.0(3) 11_665 .
W2 O11 W1 163.9(3) 40_566 .

loop_
_geom_bond_atom_site_label_1
_geom_bond_atom_site_label_2
_geom_bond_distance
_geom_bond_site_symmetry_2
Cu1 N1 2.043(6) 7_656
Cu1 N1 2.043(6) .
Cu1 N1 2.043(6) 19_655
Cu1 N1 2.043(6) 20_556
Cu1 O1W 2.411(14) .
O12 C6 1.252(12) .
N1 C1 1.335(11) .
N1 C5 1.347(11) .
N2 C6 1.353(12) .
N2 C7 1.457(12) .
N2 H2B 0.8599 .
C1 C2 1.386(12) .
C1 H1A 0.9300 .
C2 C3 1.336(12) .
C2 H2A 0.9300 .
C3 C4 1.391(12) .
C3 H3A 0.9300 .
C4 C5 1.360(12) .
C4 C6 1.495(12) .
C5 H5A 0.9300 .
C7 C7 1.42(2) 40_566
C7 H7A 0.9700 .
C7 H7B 0.9700 .
W1 O10 1.713(5) .
W1 O3 1.880(5) .
W1 O5 1.902(5) .
W1 O11 1.917(5) .
W1 O4 1.931(5) .
W1 O2 2.369(5) .
W2 O9 1.728(5) .
W2 O4 1.869(5) 11_665
W2 O11 1.879(5) 40_566
W2 O3 1.925(5) .
W2 O7 1.967(5) .
W2 O2 2.368(5) .
W3 O8 1.707(5) .
W3 O7 1.864(5) 24_656
W3 O6 1.900(5) .
W3 O5 1.915(5) .
W3 O6 1.961(5) 11_665
W3 O1 2.389(4) .
P1 O2 1.527(5) 24_656
P1 O2 1.527(5) .
P1 O2 1.527(5) 11_665
P1 O1 1.560(8) .
O1 W3 2.389(4) 24_656
O1 W3 2.389(4) 11_665
O4 W2 1.869(5) 24_656
O6 W3 1.962(5) 24_656
O7 W3 1.864(5) 11_665
O11 W2 1.879(5) 40_566

loop_
_platon_squeeze_void_nr
_platon_squeeze_void_average_x
_platon_squeeze_void_average_y
_platon_squeeze_void_average_z
_platon_squeeze_void_volume
_platon_squeeze_void_count_electrons
1 0.000 0.000 0.000 871.6 223.7
2 0.499 -0.011 -0.003 5934.9 1350.3
3 0.226 0.000 0.226 8.5 0.4
4 0.774 0.000 0.226 8.5 0.4
5 0.226 0.000 0.774 8.5 0.3
6 0.774 0.000 0.774 8.5 0.3
7 0.226 0.226 0.000 8.5 0.3
8 0.774 0.226 0.000 8.5 0.3
9 0.000 0.226 0.226 8.5 0.5
10 0.000 0.226 0.774 8.5 0.3
11 0.500 0.274 0.274 8.5 0.2
12 0.274 0.274 0.500 8.5 0.4
13 0.726 0.274 0.500 8.5 0.4
14 0.500 0.274 0.726 8.5 0.4
15 0.500 0.500 0.500 871.6 223.7
16 0.274 0.500 0.274 8.5 0.3
17 0.726 0.500 0.274 8.5 0.3
18 0.274 0.500 0.726 8.5 0.4
19 0.726 0.500 0.726 8.5 0.4
20 0.500 0.726 0.274 8.5 0.3
21 0.274 0.726 0.500 8.5 0.3
22 0.726 0.726 0.500 8.5 0.3
23 0.500 0.726 0.726 8.5 0.5
24 0.226 0.774 0.000 8.5 0.4
25 0.774 0.774 0.000 8.5 0.4
26 0.000 0.774 0.226 8.5 0.4
27 0.000 0.774 0.774 8.5 0.2
